data_4345500
loop_
_publ_author_name
'Firmino, Ana D. G.'
'Mendes, Ricardo F.'
'Antunes, Margarida M.'
'Barbosa, Paula C.'
'Vilela, S\'ergio M F'
'Valente, Anabela A.'
'Figueiredo, Filipe M. L.'
'Tom\'e, Jo\~ao P C'
'Paz, Filipe A Almeida'

_publ_section_title
;
 Robust Multifunctional Yttrium-Based Metal-Organic Frameworks with
 Breathing Effect.
;
_journal_issue 3
_journal_name_full 'Inorganic chemistry'
_journal_page_first 1193
_journal_page_last 1208
_journal_paper_doi 10.1021/acs.inorgchem.6b02199
_journal_volume 56
_journal_year 2017
_chemical_formula_moiety '2(C12 H9 O12 P4 Y), 11(H2 O)'
_chemical_formula_sum 'C24 H44 O35 P8 Y2'
_chemical_formula_weight 1318.17
_space_group_crystal_system monoclinic
_space_group_IT_number 14
_space_group_name_Hall '-P 2yn'
_space_group_name_H-M_alt 'P 1 21/n 1'
_symmetry_space_group_name_Hall '-P 2yn'
_symmetry_space_group_name_H-M 'P 1 21/n 1'
_atom_sites_solution_hydrogens geom
_audit_creation_date '29 December 2016'
_audit_creation_method 'SHELXL-2014, manual editing plus enCIFer'
_cell_angle_alpha 90
_cell_angle_beta 109.571(4)
_cell_angle_gamma 90
_cell_formula_units_Z 2
_cell_length_a 9.3435(11)
_cell_length_b 22.187(3)
_cell_length_c 13.8761(17)
_cell_measurement_reflns_used 9976
_cell_measurement_temperature 180(2)
_cell_measurement_theta_max 25.54
_cell_measurement_theta_min 2.41
_cell_volume 2710.4(6)
_computing_cell_refinement 'SAINT V8.27B (Bruker AXS Inc., 2012)'
_computing_data_collection 'APEX2 2012.4 (Bruker AXS Inc., 2012)'
_computing_data_reduction 'SAINT V8.27B (Bruker AXS Inc., 2012)'
_computing_molecular_graphics 'DIAMOND (Brandenburg, 2009)'
_computing_publication_material 'SHELXTL (Sheldrick, 2014)'
_computing_structure_refinement 'SHELXTL (Sheldrick, 2014)'
_computing_structure_solution 'SHELXTL (Sheldrick, 2014)'
_diffrn_ambient_temperature 180(2)
_diffrn_measured_fraction_theta_full 1.000
_diffrn_measured_fraction_theta_max 1.000
_diffrn_measurement_device_type 'Bruker X8 Kappa CCD APEX II'
_diffrn_measurement_method '\w / \f scans'
_diffrn_radiation_monochromator graphite
_diffrn_radiation_source 'fine-focus sealed tube'
_diffrn_radiation_type MoK\a
_diffrn_radiation_wavelength 0.71073
_diffrn_reflns_av_R_equivalents 0.0579
_diffrn_reflns_av_unetI/netI 0.0439
_diffrn_reflns_Laue_measured_fraction_full 1.000
_diffrn_reflns_Laue_measured_fraction_max 1.000
_diffrn_reflns_limit_h_max 11
_diffrn_reflns_limit_h_min -11
_diffrn_reflns_limit_k_max 26
_diffrn_reflns_limit_k_min -26
_diffrn_reflns_limit_l_max 16
_diffrn_reflns_limit_l_min -16
_diffrn_reflns_number 34782
_diffrn_reflns_point_group_measured_fraction_full 1.000
_diffrn_reflns_point_group_measured_fraction_max 1.000
_diffrn_reflns_theta_full 25.242
_diffrn_reflns_theta_max 25.342
_diffrn_reflns_theta_min 2.316
_diffrn_standards_number 0
_exptl_absorpt_coefficient_mu 2.459
_exptl_absorpt_correction_type multi-scan
_exptl_absorpt_process_details
; 
'SADABS V2012/1 (Bruker AXS Inc.)' 
;
_exptl_crystal_colour Colourless
_exptl_crystal_density_diffrn 1.615
_exptl_crystal_description Needle
_exptl_crystal_F_000 1332
_exptl_crystal_size_max 0.080
_exptl_crystal_size_mid 0.010
_exptl_crystal_size_min 0.010
_exptl_transmission_factor_max 0.2590
_exptl_transmission_factor_min 0.2083
_refine_diff_density_max 1.507
_refine_diff_density_min -1.067
_refine_diff_density_rms 0.157
_refine_ls_extinction_method none
_refine_ls_goodness_of_fit_ref 1.067
_refine_ls_hydrogen_treatment constr
_refine_ls_matrix_type full
_refine_ls_number_parameters 307
_refine_ls_number_reflns 4962
_refine_ls_number_restraints 18
_refine_ls_restrained_S_all 1.078
_refine_ls_R_factor_all 0.0918
_refine_ls_R_factor_gt 0.0630
_refine_ls_shift/su_max 0.000
_refine_ls_shift/su_mean 0.000
_refine_ls_structure_factor_coef Fsqd
_refine_ls_weighting_details 'w=1/[\s^2^(Fo^2^)+(0.0954P)^2^+15.2421P] where P=(Fo^2^+2Fc^2^)/3'
_refine_ls_weighting_scheme calc
_refine_ls_wR_factor_gt 0.1713
_refine_ls_wR_factor_ref 0.1911
_reflns_Friedel_coverage 0.000
_reflns_number_gt 3720
_reflns_number_total 4962
_reflns_threshold_expression 'I > 2\s(I)'
_cod_data_source_file ic6b02199_si_001.cif
_cod_data_source_block 1
_cod_depositor_comments
;
The following automatic conversions were performed:

'_space_group_crystal_system' value 'Monoclinic' changed to
'monoclinic' according to
/home/data/users/saulius/crontab/automatic-downloads/current/ACS/lib/dictionaries/cif_core.dic
dictionary named 'cif_core.dic' version 2.4.2 from 2011-04-26.

'_exptl_absorpt_correction_type' value 'Multi-scan' changed to
'multi-scan' according to
/home/data/users/saulius/crontab/automatic-downloads/current/ACS/lib/dictionaries/cif_core.dic
dictionary named 'cif_core.dic' version 2.4.2 from 2011-04-26.

Automatic conversion script
Id: cif_fix_values 4973 2017-02-22 13:04:09Z antanas 
;
_cod_original_cell_volume 2710.3(6)
_cod_database_code 4345500
_shelx_space_group_comment
;
The symmetry employed for this shelxl refinement is uniquely defined
by the following loop, which should always be used as a source of
symmetry information in preference to the above space-group names.
They are only intended as comments.
;
_shelx_estimated_absorpt_t_min 0.828
_shelx_estimated_absorpt_t_max 0.976
_shelxl_version_number 2014/6

loop_
_space_group_symop_operation_xyz
'x, y, z'
'-x+1/2, y+1/2, -z+1/2'
'-x, -y, -z'
'x-1/2, -y-1/2, z-1/2'

loop_
_atom_site_label
_atom_site_type_symbol
_atom_site_fract_x
_atom_site_fract_y
_atom_site_fract_z
_atom_site_U_iso_or_equiv
_atom_site_adp_type
_atom_site_occupancy
_atom_site_site_symmetry_order
_atom_site_calc_flag
_atom_site_refinement_flags_posn
_atom_site_refinement_flags_adp
_atom_site_refinement_flags_occupancy
_atom_site_disorder_assembly
_atom_site_disorder_group
Y1 Y 0.24708(6) -0.06176(2) 0.48929(4) 0.0159(2) Uani 1 1 d . . . . .
P1 P -0.01389(17) 0.05873(7) 0.35459(12) 0.0201(4) Uani 1 1 d . . . . .
P3 P 0.02119(17) 0.45815(7) 0.16500(12) 0.0193(4) Uani 1 1 d . . . . .
O1 O 0.0985(5) 0.01549(19) 0.4208(3) 0.0252(10) Uani 1 1 d . . . . .
O2 O -0.0834(6) 0.0345(3) 0.2427(4) 0.0439(14) Uani 1 1 d . . . . .
H2 H -0.0195 0.0126 0.2290 0.066 Uiso 1 1 calc R U . . .
O3 O -0.1488(5) 0.0735(2) 0.3854(4) 0.0267(10) Uani 1 1 d . . . . .
P2 P 0.5061(3) 0.18459(15) 0.3706(4) 0.0290(8) Uani 0.6 1 d . . P A 1
O4 O 0.5856(9) 0.1357(4) 0.4606(7) 0.023(2) Uiso 0.6 1 d . . P A 1
O5 O 0.5283(9) 0.1750(4) 0.2673(6) 0.037(2) Uiso 0.6 1 d . . P A 1
O6 O 0.5596(10) 0.2483(4) 0.4096(7) 0.036(2) Uiso 0.6 1 d . . P A 1
P2' P 0.5163(5) 0.1946(2) 0.4344(6) 0.0351(13) Uani 0.4 1 d . . P A 2
O4' O 0.5561(18) 0.2312(7) 0.5406(13) 0.064(4) Uiso 0.4 1 d . . P A 2
O5' O 0.5694(15) 0.2328(6) 0.3649(11) 0.040(3) Uiso 0.4 1 d . . P A 2
O6' O 0.5822(13) 0.1324(5) 0.4287(10) 0.016(3) Uiso 0.4 1 d . . P A 2
O7 O 0.1636(5) 0.4444(2) 0.1429(4) 0.0275(11) Uani 1 1 d . . . . .
O8 O 0.0741(6) 0.4909(2) 0.2711(4) 0.0420(13) Uani 1 1 d . . . . .
H8 H 0.0041 0.5133 0.2753 0.063 Uiso 1 1 calc R U . . .
O9 O -0.0942(5) 0.49471(19) 0.0868(3) 0.0256(10) Uani 1 1 d . . . . .
P4 P -0.4792(3) 0.33195(13) 0.1852(3) 0.0170(7) Uiso 0.6 1 d . . P B 3
O10 O -0.4924(11) 0.3436(4) 0.2940(8) 0.037(2) Uiso 0.6 1 d . . P B 3
O11 O -0.5639(9) 0.3802(4) 0.1161(7) 0.021(2) Uiso 0.6 1 d . . P B 3
O12 O -0.5320(9) 0.2671(4) 0.1576(7) 0.0290(19) Uiso 0.6 1 d . . P B 3
P4' P -0.4872(5) 0.3229(2) 0.1499(5) 0.0247(12) Uiso 0.4 1 d . . P B 4
O10' O -0.5309(14) 0.2631(6) 0.1125(11) 0.031(3) Uiso 0.4 1 d . . P B 4
O11' O -0.5108(16) 0.3293(7) 0.2596(12) 0.038(4) Uiso 0.4 1 d . . P B 4
O12' O -0.5694(14) 0.3729(6) 0.0866(10) 0.018(3) Uiso 0.4 1 d . . P B 4
C1 C 0.0825(7) 0.1274(3) 0.3467(5) 0.0247(14) Uani 1 1 d . . . . .
C2 C 0.2389(7) 0.1300(3) 0.3748(6) 0.0324(16) Uani 1 1 d . U . . .
H2A H 0.2988 0.0955 0.4021 0.039 Uiso 1 1 calc R U . . .
C3 C 0.3081(8) 0.1836(4) 0.3626(7) 0.045(2) Uani 1 1 d . U . . .
C4 C 0.2200(9) 0.2342(4) 0.3232(7) 0.046(2) Uani 1 1 d . U . . .
H4 H 0.2688 0.2706 0.3159 0.056 Uiso 1 1 calc R U . . .
C5 C 0.0607(7) 0.2328(3) 0.2938(6) 0.0358(18) Uani 1 1 d . . . . .
C6 C -0.0033(7) 0.1783(3) 0.3073(6) 0.0298(16) Uani 1 1 d . . . . .
H6 H -0.1106 0.1757 0.2886 0.036 Uiso 1 1 calc R U . . .
C7 C -0.0645(7) 0.3894(3) 0.1857(5) 0.0243(14) Uani 1 1 d . . . . .
C8 C -0.2202(7) 0.3868(3) 0.1671(5) 0.0270(15) Uani 1 1 d . . . . .
H8A H -0.2833 0.4202 0.1374 0.032 Uiso 1 1 calc R U . . .
C9 C -0.2825(7) 0.3344(3) 0.1925(6) 0.0347(17) Uani 1 1 d . . . . .
C10 C -0.1909(8) 0.2858(3) 0.2331(7) 0.047(2) Uani 1 1 d . . . . .
H10A H -0.2354 0.2505 0.2496 0.056 Uiso 1 1 calc R U . . .
C11 C -0.0336(7) 0.2866(3) 0.2509(6) 0.0357(18) Uani 1 1 d . . . . .
C12 C 0.0261(7) 0.3394(3) 0.2264(5) 0.0261(15) Uani 1 1 d . . . . .
H12 H 0.1320 0.3415 0.2376 0.031 Uiso 1 1 calc R U . . .
O1W O 0.4200(13) 0.4586(5) 0.3223(9) 0.0842(14) Uiso 0.75 1 d . U P . .
O2W O 0.393(4) 0.4969(16) 0.336(3) 0.0842(14) Uiso 0.25 1 d . U P . .
O3W O 0.7137(15) 0.2768(6) 0.5880(10) 0.0842(14) Uiso 0.6 1 d . U P . .
O4W O 0.8449(15) 0.2742(6) 0.4696(10) 0.0842(14) Uiso 0.6 1 d . U P . .
O5W O 0.4276(19) 0.3361(8) 0.5330(13) 0.0842(14) Uiso 0.45 1 d . U P . .
O6W O 0.731(2) 0.3962(8) 0.6202(14) 0.0842(14) Uiso 0.45 1 d . U P . .
O7W O 0.141(4) 0.3312(14) 0.549(2) 0.0842(14) Uiso 0.25 1 d . U P . .
O8W O 0.868(2) 0.4945(9) 0.3738(15) 0.0842(14) Uiso 0.4 1 d . U P . .
O9W O 0.033(4) 0.4356(14) 0.451(3) 0.0842(14) Uiso 0.25 1 d . U P . .
O10W O 0.865(4) 0.3879(14) 0.480(2) 0.0842(14) Uiso 0.25 1 d . U P . .
O11W O 0.739(3) 0.4424(14) 0.452(3) 0.0842(14) Uiso 0.25 1 d . U P . .
O12W O -0.0965(15) 0.5698(6) 0.3133(10) 0.0842(14) Uiso 0.6 1 d . U P . .
O13W O 0.591(2) 0.1339(9) 0.2271(15) 0.0842(14) Uiso 0.4 1 d . U P . .

loop_
_atom_site_aniso_label
_atom_site_aniso_U_11
_atom_site_aniso_U_22
_atom_site_aniso_U_33
_atom_site_aniso_U_23
_atom_site_aniso_U_13
_atom_site_aniso_U_12
Y1 0.0076(3) 0.0098(3) 0.0293(4) -0.0015(2) 0.0049(2) -0.0003(2)
P1 0.0152(8) 0.0188(8) 0.0261(9) 0.0071(7) 0.0070(6) 0.0025(6)
P3 0.0140(8) 0.0188(8) 0.0251(9) 0.0061(7) 0.0066(6) 0.0025(6)
O1 0.022(2) 0.018(2) 0.036(3) 0.0058(19) 0.011(2) 0.0027(18)
O2 0.042(3) 0.051(4) 0.034(3) -0.007(3) 0.006(2) 0.001(3)
O3 0.017(2) 0.025(2) 0.041(3) 0.013(2) 0.013(2) 0.0025(17)
P2 0.0126(15) 0.0190(16) 0.054(2) 0.0135(17) 0.0101(17) 0.0038(11)
P2' 0.014(2) 0.024(3) 0.065(4) 0.017(3) 0.010(3) 0.0071(18)
O7 0.017(2) 0.029(2) 0.040(3) 0.014(2) 0.014(2) 0.0036(18)
O8 0.043(3) 0.043(3) 0.035(3) -0.005(2) 0.007(2) 0.000(2)
O9 0.014(2) 0.023(2) 0.037(3) 0.014(2) 0.0051(19) 0.0064(17)
C1 0.015(3) 0.022(3) 0.038(4) 0.012(3) 0.010(3) 0.006(2)
C2 0.024(3) 0.025(3) 0.050(4) 0.014(3) 0.013(3) 0.005(2)
C3 0.027(3) 0.037(3) 0.070(4) 0.020(3) 0.013(3) 0.005(3)
C4 0.033(3) 0.036(3) 0.069(4) 0.020(3) 0.015(3) 0.003(3)
C5 0.018(3) 0.030(4) 0.064(5) 0.021(4) 0.021(3) 0.005(3)
C6 0.013(3) 0.024(3) 0.054(5) 0.016(3) 0.012(3) 0.005(2)
C7 0.022(3) 0.017(3) 0.035(4) 0.009(3) 0.012(3) 0.006(2)
C8 0.014(3) 0.021(3) 0.047(4) 0.015(3) 0.012(3) 0.004(2)
C9 0.018(3) 0.029(4) 0.057(5) 0.020(3) 0.013(3) 0.006(3)
C10 0.019(4) 0.032(4) 0.092(7) 0.035(4) 0.022(4) 0.007(3)
C11 0.018(3) 0.027(4) 0.064(5) 0.022(4) 0.017(3) 0.007(3)
C12 0.011(3) 0.027(3) 0.040(4) 0.012(3) 0.009(3) 0.005(3)

loop_
_atom_type_symbol
_atom_type_description
_atom_type_scat_dispersion_real
_atom_type_scat_dispersion_imag
_atom_type_scat_source
C C 0.0033 0.0016 'International Tables Vol C Tables 4.2.6.8 and 6.1.1.4'
H H 0.0000 0.0000 'International Tables Vol C Tables 4.2.6.8 and 6.1.1.4'
O O 0.0106 0.0060 'International Tables Vol C Tables 4.2.6.8 and 6.1.1.4'
P P 0.1023 0.0942 'International Tables Vol C Tables 4.2.6.8 and 6.1.1.4'
Y Y -2.7962 3.5667 'International Tables Vol C Tables 4.2.6.8 and 6.1.1.4'

loop_
_geom_angle_atom_site_label_1
_geom_angle_atom_site_label_2
_geom_angle_atom_site_label_3
_geom_angle
_geom_angle_site_symmetry_1
_geom_angle_site_symmetry_3
O12' Y1 O1 92.3(4) 2_445 .
O1 Y1 O4 170.6(3) . 3_656
O12' Y1 O9 169.7(4) 2_445 4_666
O1 Y1 O9 86.40(17) . 4_666
O4 Y1 O9 92.7(3) 3_656 4_666
O12' Y1 O3 81.6(4) 2_445 3_556
O1 Y1 O3 93.58(16) . 3_556
O4 Y1 O3 95.8(3) 3_656 3_556
O9 Y1 O3 88.19(17) 4_666 3_556
O1 Y1 O11 86.1(2) . 2_445
O9 Y1 O11 172.4(2) 4_666 2_445
O3 Y1 O11 91.0(3) 3_556 2_445
O1 Y1 O6' 173.1(3) . 3_656
O9 Y1 O6' 86.7(3) 4_666 3_656
O3 Y1 O6' 86.1(3) 3_556 3_656
O12' Y1 O7 94.4(4) 2_445 2_545
O1 Y1 O7 87.33(16) . 2_545
O4 Y1 O7 83.4(3) 3_656 2_545
O9 Y1 O7 95.82(16) 4_666 2_545
O3 Y1 O7 175.94(16) 3_556 2_545
O11 Y1 O7 85.1(3) 2_445 2_545
O6' Y1 O7 93.5(4) 3_656 2_545
O1 P1 O3 116.9(3) . .
O1 P1 O2 111.3(3) . .
O3 P1 O2 104.4(3) . .
O1 P1 C1 108.7(3) . .
O3 P1 C1 108.7(3) . .
O2 P1 C1 106.4(3) . .
O9 P3 O7 116.1(3) . .
O9 P3 O8 110.9(3) . .
O7 P3 O8 105.4(3) . .
O9 P3 C7 109.1(3) . .
O7 P3 C7 109.6(3) . .
O8 P3 C7 105.2(3) . .
P1 O1 Y1 167.4(3) . .
P1 O2 H2 109.5 . .
P1 O3 Y1 143.3(3) . 3_556
O5 P2 O6 109.1(5) . .
O5 P2 O4 117.0(5) . .
O6 P2 O4 109.3(5) . .
O5 P2 C3 113.3(5) . .
O6 P2 C3 103.7(5) . .
O4 P2 C3 103.4(4) . .
P2 O4 Y1 145.7(6) . 3_656
O13W O5 P2 135.9(11) . .
O5' P2' O6' 104.6(8) . .
O5' P2' O4' 106.3(9) . .
O6' P2' O4' 122.0(9) . .
O5' P2' C3 103.9(7) . .
O6' P2' C3 102.6(6) . .
O4' P2' C3 115.5(7) . .
P2' O4' O3W 123.3(11) . .
P2' O6' Y1 146.4(8) . 3_656
P3 O7 Y1 140.9(3) . 2
P3 O8 H8 109.5 . .
P3 O9 Y1 170.3(3) . 4_565
O11 P4 O12 117.5(5) . .
O11 P4 O10 107.8(5) . .
O12 P4 O10 105.8(5) . .
O11 P4 C9 109.1(4) . .
O12 P4 C9 106.2(4) . .
O10 P4 C9 110.2(5) . .
P4 O11 Y1 164.3(5) . 2_455
O10' P4' O12' 117.1(8) . .
O10' P4' O11' 108.1(8) . .
O12' P4' O11' 106.8(8) . .
O10' P4' C9 112.9(6) . .
O12' P4' C9 111.8(6) . .
O11' P4' C9 98.1(6) . .
P4' O12' Y1 162.1(8) . 2_455
C2 C1 C6 119.5(6) . .
C2 C1 P1 121.7(5) . .
C6 C1 P1 118.7(5) . .
C1 C2 C3 119.6(6) . .
C1 C2 H2A 120.2 . .
C3 C2 H2A 120.2 . .
C2 C3 C4 120.0(7) . .
C2 C3 P2 120.6(6) . .
C4 C3 P2 118.1(6) . .
C2 C3 P2' 119.2(6) . .
C4 C3 P2' 118.3(6) . .
C3 C4 C5 121.8(7) . .
C3 C4 H4 119.1 . .
C5 C4 H4 119.1 . .
C6 C5 C4 116.2(6) . .
C6 C5 C11 122.0(6) . .
C4 C5 C11 121.8(6) . .
C1 C6 C5 123.0(6) . .
C1 C6 H6 118.5 . .
C5 C6 H6 118.5 . .
C8 C7 C12 119.9(6) . .
C8 C7 P3 120.1(5) . .
C12 C7 P3 119.9(5) . .
C7 C8 C9 119.0(6) . .
C7 C8 H8A 120.5 . .
C9 C8 H8A 120.5 . .
C10 C9 C8 120.1(6) . .
C10 C9 P4 118.7(5) . .
C8 C9 P4 120.9(5) . .
C10 C9 P4' 117.6(5) . .
C8 C9 P4' 121.1(5) . .
C9 C10 C11 122.1(6) . .
C9 C10 H10A 118.9 . .
C11 C10 H10A 118.9 . .
C12 C11 C10 116.8(6) . .
C12 C11 C5 122.9(6) . .
C10 C11 C5 120.3(6) . .
C11 C12 C7 122.0(6) . .
C11 C12 H12 119.0 . .
C7 C12 H12 119.0 . .
O5 O13W O12W 151.3(17) . 2_545

loop_
_geom_bond_atom_site_label_1
_geom_bond_atom_site_label_2
_geom_bond_distance
_geom_bond_site_symmetry_2
Y1 O12' 2.190(12) 2_445
Y1 O1 2.210(4) .
Y1 O4 2.211(9) 3_656
Y1 O9 2.213(4) 4_666
Y1 O3 2.236(5) 3_556
Y1 O11 2.246(8) 2_445
Y1 O6' 2.255(12) 3_656
Y1 O7 2.260(5) 2_545
P1 O1 1.490(4) .
P1 O3 1.497(5) .
P1 O2 1.564(5) .
P1 C1 1.791(6) .
P3 O9 1.488(4) .
P3 O7 1.493(4) .
P3 O8 1.565(5) .
P3 C7 1.791(6) .
O2 H2 0.8400 .
O3 Y1 2.236(5) 3_556
P2 O5 1.531(10) .
P2 O6 1.535(10) .
P2 O4 1.633(10) .
P2 C3 1.816(8) .
O4 Y1 2.211(9) 3_656
O5 O13W 1.31(2) .
P2' O5' 1.488(15) .
P2' O6' 1.524(13) .
P2' O4' 1.612(18) .
P2' C3 1.881(9) .
O4' O3W 1.73(2) .
O6' Y1 2.255(12) 3_656
O7 Y1 2.260(5) 2
O8 H8 0.8400 .
O9 Y1 2.213(4) 4_565
P4 O11 1.478(9) .
P4 O12 1.528(9) .
P4 O10 1.576(11) .
P4 C9 1.807(7) .
O11 Y1 2.246(8) 2_455
P4' O10' 1.433(14) .
P4' O12' 1.464(13) .
P4' O11' 1.616(16) .
P4' C9 1.821(8) .
O12' Y1 2.190(12) 2_455
C1 C2 1.383(9) .
C1 C6 1.386(8) .
C2 C3 1.389(10) .
C2 H2A 0.9500 .
C3 C4 1.391(10) .
C4 C5 1.406(10) .
C4 H4 0.9500 .
C5 C6 1.389(9) .
C5 C11 1.485(9) .
C6 H6 0.9500 .
C7 C8 1.391(9) .
C7 C12 1.395(8) .
C8 C9 1.397(9) .
C8 H8A 0.9500 .
C9 C10 1.376(9) .
C10 C11 1.407(9) .
C10 H10A 0.9500 .
C11 C12 1.387(9) .
C12 H12 0.9500 .
O1W O2W 0.93(3) .
O10W O11W 1.64(4) .
O12W O13W 1.53(2) 2
O13W O12W 1.53(2) 2_545

loop_
_geom_hbond_atom_site_label_D
_geom_hbond_atom_site_label_H
_geom_hbond_atom_site_label_A
_geom_hbond_distance_DH
_geom_hbond_distance_HA
_geom_hbond_distance_DA
_geom_hbond_angle_DHA
_geom_hbond_site_symmetry_A
O2 H2 O1W 0.84 1.80 2.627(13) 166.9 2_545
O2 H2 O2W 0.84 1.75 2.52(3) 152.7 2_545
O8 H8 O8W 0.84 2.20 2.76(2) 124.0 1_455
O8 H8 O12W 0.84 1.75 2.565(15) 162.8 .

loop_
_geom_torsion_atom_site_label_1
_geom_torsion_atom_site_label_2
_geom_torsion_atom_site_label_3
_geom_torsion_atom_site_label_4
_geom_torsion
_geom_torsion_site_symmetry_4
O3 P1 O1 Y1 112.0(13) .
O2 P1 O1 Y1 -7.8(14) .
C1 P1 O1 Y1 -124.6(13) .
O1 P1 O3 Y1 8.9(6) 3_556
O2 P1 O3 Y1 132.3(5) 3_556
C1 P1 O3 Y1 -114.5(5) 3_556
O5 P2 O4 Y1 14.2(11) 3_656
O6 P2 O4 Y1 -110.4(9) 3_656
C3 P2 O4 Y1 139.5(9) 3_656
O6 P2 O5 O13W 129.5(15) .
O4 P2 O5 O13W 4.8(17) .
C3 P2 O5 O13W -115.5(15) .
O5' P2' O4' O3W -33.5(14) .
O6' P2' O4' O3W 86.1(14) .
C3 P2' O4' O3W -148.2(10) .
O5' P2' O6' Y1 109.6(14) 3_656
O4' P2' O6' Y1 -10.9(18) 3_656
C3 P2' O6' Y1 -142.2(12) 3_656
O9 P3 O7 Y1 -22.0(5) 2
O8 P3 O7 Y1 -145.1(4) 2
C7 P3 O7 Y1 102.2(4) 2
O12 P4 O11 Y1 41(3) 2_455
O10 P4 O11 Y1 -78(2) 2_455
C9 P4 O11 Y1 162(2) 2_455
O10' P4' O12' Y1 74(3) 2_455
O11' P4' O12' Y1 -47(3) 2_455
C9 P4' O12' Y1 -153(3) 2_455
O1 P1 C1 C2 16.2(7) .
O3 P1 C1 C2 144.3(6) .
O2 P1 C1 C2 -103.8(6) .
O1 P1 C1 C6 -166.7(6) .
O3 P1 C1 C6 -38.6(7) .
O2 P1 C1 C6 73.4(6) .
C6 C1 C2 C3 -0.2(12) .
P1 C1 C2 C3 176.9(6) .
C1 C2 C3 C4 0.4(13) .
C1 C2 C3 P2 -165.9(6) .
C1 C2 C3 P2' 162.1(7) .
O5 P2 C3 C2 90.6(8) .
O6 P2 C3 C2 -151.2(8) .
O4 P2 C3 C2 -37.1(9) .
O5 P2 C3 C4 -76.1(9) .
O6 P2 C3 C4 42.1(9) .
O4 P2 C3 C4 156.3(8) .
O5' P2' C3 C2 147.8(9) .
O6' P2' C3 C2 39.0(10) .
O4' P2' C3 C2 -96.1(10) .
O5' P2' C3 C4 -50.3(11) .
O6' P2' C3 C4 -159.1(9) .
O4' P2' C3 C4 65.8(11) .
C2 C3 C4 C5 -0.6(14) .
P2 C3 C4 C5 166.1(7) .
P2' C3 C4 C5 -162.4(8) .
C3 C4 C5 C6 0.5(13) .
C3 C4 C5 C11 -179.5(8) .
C2 C1 C6 C5 0.2(12) .
P1 C1 C6 C5 -177.0(6) .
C4 C5 C6 C1 -0.3(12) .
C11 C5 C6 C1 179.7(7) .
O9 P3 C7 C8 -26.0(7) .
O7 P3 C7 C8 -154.1(6) .
O8 P3 C7 C8 93.1(6) .
O9 P3 C7 C12 157.8(5) .
O7 P3 C7 C12 29.7(7) .
O8 P3 C7 C12 -83.2(6) .
C12 C7 C8 C9 2.0(11) .
P3 C7 C8 C9 -174.3(6) .
C7 C8 C9 C10 -1.6(12) .
C7 C8 C9 P4 172.1(6) .
C7 C8 C9 P4' -169.0(6) .
O11 P4 C9 C10 -165.3(8) .
O12 P4 C9 C10 -37.6(9) .
O10 P4 C9 C10 76.5(8) .
O11 P4 C9 C8 21.0(9) .
O12 P4 C9 C8 148.6(7) .
O10 P4 C9 C8 -97.2(8) .
O10' P4' C9 C10 -31.5(11) .
O12' P4' C9 C10 -166.1(9) .
O11' P4' C9 C10 82.2(9) .
O10' P4' C9 C8 136.3(9) .
O12' P4' C9 C8 1.7(11) .
O11' P4' C9 C8 -110.1(9) .
C8 C9 C10 C11 0.3(14) .
P4 C9 C10 C11 -173.5(7) .
P4' C9 C10 C11 168.2(8) .
C9 C10 C11 C12 0.6(14) .
C9 C10 C11 C5 -179.3(8) .
C6 C5 C11 C12 -172.7(8) .
C4 C5 C11 C12 7.3(13) .
C6 C5 C11 C10 7.1(13) .
C4 C5 C11 C10 -172.8(9) .
C10 C11 C12 C7 -0.1(12) .
C5 C11 C12 C7 179.7(7) .
C8 C7 C12 C11 -1.1(11) .
P3 C7 C12 C11 175.1(6) .
P2 O5 O13W O12W 68(4) 2_545
